data_8000209
loop_
_publ_author_name
'Hong, Y.-S.'
'Kim, K.'

_publ_section_title
;
 New-type ordering behaviour in the layered perovskite compound Rb La2 Ti2
 Nb O10
;
_journal_name_full 'Chemistry Letters'
_journal_page_first 690
_journal_page_last 691
_journal_volume 2000
_journal_year 2000
_chemical_formula_sum 'La2 Nb O10 Rb Ti2'
_chemical_name_systematic 'Rb La2 (Ti2 Nb O10)'
_space_group_IT_number 123
_symmetry_space_group_name_Hall '-P 4 2'
_symmetry_space_group_name_H-M 'P 4/m m m'
_cell_angle_alpha 90
_cell_angle_beta 90
_cell_angle_gamma 90
_cell_formula_units_Z 1
_cell_length_a 3.8351
_cell_length_b 3.8351
_cell_length_c 15.2273
_cell_volume 223.963
_citation_journal_id_ASTM CMLTAG
_cod_data_source_file Hong_CMLTAG_2000_1065.cif
_cod_data_source_block La2Nb1O10Rb1Ti2
_cod_original_formula_sum 'La2 Nb1 O10 Rb1 Ti2'
_cod_database_code 8000209

loop_
_symmetry_equiv_pos_as_xyz
x,y,z
-y,x,z
-x,-y,z
y,-x,z
x,-y,-z
y,x,-z
-x,y,-z
-y,-x,-z
-x,-y,-z
y,-x,-z
x,y,-z
-y,x,-z
-x,y,z
-y,-x,z
x,-y,z
y,x,z

loop_
_atom_site_label
_atom_site_type_symbol
_atom_site_fract_x
_atom_site_fract_y
_atom_site_fract_z
_atom_site_occupancy
_atom_site_U_iso_or_equiv
Rb1 Rb+1 0.5 0.5 0.5 1 0.0
O1 O-2 0 0.5 0 1 0.0
O4 O-2 0 0 0.4033 1 0.0
O2 O-2 0 0 0.1236 1 0.0
Ti2 Ti+4 0 0 0.2885 0.5 0.0
Ti1 Ti+4 0 0 0 1 0.0
Nb1 Nb+5 0 0 0.2885 0.5 0.0
O3 O-2 0 0.5 0.2547 1 0.0
La1 La+3 0.5 0.5 0.1426 1 0.0
